data_7031694
loop_
_publ_author_name
'Botana, Luis'
'Ruiz, Jos\'e'
'Mota, Antonio J.'
'Rodr\'iguez-Di\'eguez, Antonio'
'Seco, Jos\'e M'
'Oyarzabal, Itziar'
'Colacio, Enrique'

_publ_section_title
;
 Anion controlled structural and magnetic diversity in unusual
 mixed-bridged polynuclear Ni(II) complexes with a versatile bis(2-methoxy
 phenol)diamine hexadentate ligand. An experimental and theoretical
 magneto-structural study.
;
_journal_issue 36
_journal_name_full 'Dalton transactions (Cambridge, England : 2003)'
_journal_page_first 13509
_journal_page_last 13524
_journal_paper_doi 10.1039/c4dt01253d
_journal_volume 43
_journal_year 2014
_chemical_formula_moiety 'C44 H62 N7 Ni2 O8, C0.67 H3.01 O, 0.67(O), 1.33(C H4 O), N3, H2 O'
_chemical_formula_sum 'C46 H74 N10 Ni2 O12'
_chemical_formula_weight 1076.57
_chemical_name_systematic
;
 ?
;
_space_group_crystal_system monoclinic
_space_group_IT_number 14
_space_group_name_Hall '-P 2yn'
_space_group_name_H-M_alt 'P 1 21/n 1'
_symmetry_space_group_name_Hall '-P 2yn'
_symmetry_space_group_name_H-M 'P 1 21/n 1'
_atom_sites_solution_hydrogens mixed
_audit_creation_date 2014-06-16
_audit_creation_method
;
Olex2 1.2-beta
(compiled 2014.05.21 svn.r2940 for OlexSys, GUI svn.r4846)
;
_cell_angle_alpha 90
_cell_angle_beta 92.532(2)
_cell_angle_gamma 90
_cell_formula_units_Z 4
_cell_length_a 13.3901(3)
_cell_length_b 20.2174(4)
_cell_length_c 18.9053(5)
_cell_measurement_reflns_used 1680
_cell_measurement_temperature 100(2)
_cell_measurement_theta_max 23.04
_cell_measurement_theta_min 2.27
_cell_volume 5112.9(2)
_computing_cell_refinement 'Bruker smart'
_computing_data_collection 'Bruker smart'
_computing_data_reduction 'Bruker smart'
_computing_molecular_graphics 'Olex2 (Dolomanov et al., 2009)'
_computing_publication_material 'Olex2 (Dolomanov et al., 2009)'
_computing_structure_refinement 'ShelXL (Sheldrick, 2008)'
_diffrn_ambient_temperature 100(2)
_diffrn_measured_fraction_theta_full 0.999
_diffrn_measured_fraction_theta_max 0.859
_diffrn_measurement_device_type 'Bruker Axs APEX automatic diffractometer'
_diffrn_measurement_method 'phi and omega scans'
_diffrn_radiation_type MoK\a
_diffrn_radiation_wavelength 0.71073
_diffrn_reflns_av_R_equivalents 0.0450
_diffrn_reflns_av_unetI/netI 0.0936
_diffrn_reflns_Laue_measured_fraction_full 0.999
_diffrn_reflns_Laue_measured_fraction_max 0.859
_diffrn_reflns_limit_h_max 17
_diffrn_reflns_limit_h_min -15
_diffrn_reflns_limit_k_max 27
_diffrn_reflns_limit_k_min -23
_diffrn_reflns_limit_l_max 22
_diffrn_reflns_limit_l_min -24
_diffrn_reflns_number 30389
_diffrn_reflns_point_group_measured_fraction_full 0.999
_diffrn_reflns_point_group_measured_fraction_max 0.859
_diffrn_reflns_theta_full 25.242
_diffrn_reflns_theta_max 28.992
_diffrn_reflns_theta_min 2.015
_exptl_absorpt_coefficient_mu 0.806
_exptl_absorpt_correction_T_max 0.746
_exptl_absorpt_correction_T_min 0.646
_exptl_absorpt_correction_type empirical
_exptl_absorpt_process_details 'Bruker SADABS (Bruker, 1999)'
_exptl_crystal_colour green
_exptl_crystal_density_diffrn 1.399
_exptl_crystal_description prismatic
_exptl_crystal_F_000 2288
_exptl_crystal_size_max 0.28
_exptl_crystal_size_mid 0.24
_exptl_crystal_size_min 0.18
_refine_diff_density_max 1.064
_refine_diff_density_min -0.517
_refine_diff_density_rms 0.080
_refine_ls_extinction_method none
_refine_ls_goodness_of_fit_ref 0.908
_refine_ls_hydrogen_treatment constr
_refine_ls_matrix_type full
_refine_ls_number_parameters 656
_refine_ls_number_reflns 11679
_refine_ls_number_restraints 5
_refine_ls_restrained_S_all 0.914
_refine_ls_R_factor_all 0.0763
_refine_ls_R_factor_gt 0.0436
_refine_ls_shift/su_max 0.001
_refine_ls_shift/su_mean 0.000
_refine_ls_structure_factor_coef Fsqd
_refine_ls_weighting_details 'w=1/[\s^2^(Fo^2^)+(0.0496P)^2^] where P=(Fo^2^+2Fc^2^)/3'
_refine_ls_weighting_scheme calc
_refine_ls_wR_factor_gt 0.0954
_refine_ls_wR_factor_ref 0.1001
_reflns_Friedel_coverage 0.000
_reflns_number_gt 7243
_reflns_number_total 11679
_reflns_threshold_expression 'I > 2\s(I)'
_cod_data_source_file c4dt01253d2.cif
_cod_data_source_block compound1
_cod_depositor_comments
;
The following automatic conversions were performed:

'_exptl_absorpt_correction_type' value 'Empirical' changed to
'empirical' according to
/usr/data/users/saulius/crontab/automatic-downloads/rss-feeds/RSC/lib/dictionaries/cif_core.dic
dictionary named 'cif_core.dic' version 2.4.2 from 2011-04-26.

Automatic conversion script
Id: cif_fix_values 2281 2013-09-26 08:29:07Z andrius 

 Adding full bibliography for 7031694--7031699.cif.
;
_cod_database_code 7031694
_shelxl_version_number 2014-1
_shelx_space_group_comment
;
The symmetry employed for this shelxl refinement is uniquely defined
by the following loop, which should always be used as a source of
symmetry information in preference to the above space-group names.
They are only intended as comments.
;
_shelx_estimated_absorpt_t_max 0.869
_shelx_estimated_absorpt_t_min 0.806
_olex2_refinement_description
;
1. Fixed Uiso
 At 1.2 times of:
  All C(H) groups, All C(H,H) groups
 At 1.5 times of:
  All C(H,H,H) groups, All O(H) groups, All O(H,H) groups
2. Restrained distances
 O3M-C3M
 1.4 with sigma of 0.01
 C16A-H3A
 1.870921 with sigma of 0.02
 Ni1-H3A
 2.85363 with sigma of 0.02
 C16B-H3B
 1.872654 with sigma of 0.02
 Ni2-H3B
 2.811348 with sigma of 0.02
3. Uiso/Uaniso restraints and constraints
Uiso(O3W) = Uiso(C3M)
4. Others
 Fixed Sof: O2W(0.5) C3M(0.33) H3MA(0.33) H3MB(0.33) H3MC(0.33) C1M(0.67)
 H1MA(0.67) H1MB(0.67) H1MC(0.67) O3M(0.33) H3M(0.33) O3W(0.17)
5.a Riding coordinates:
 O3A(H3A), O3B(H3B), C3A(H3AA), C3B(H3BA), C5A(H5A), C5B(H5B), C12A(H12A),
 C12B(H12B), C14A(H14A), C14B(H14B), O1M(H1M), C1M(H1MA,H1MB,H1MC), O2M(H2M),
 O1W(H1WA,H1WB)
5.b Rotating group:
 C17A(H17A,H17B,H17C), C17B(H17D,H17E,H17F), C18A(H18A,H18B,H18C), C18B(H18D,
 H18E,H18F), C21A(H21A,H21B,H21C), C21B(H21D,H21E,H21F), C31A(H31A,H31B,H31C),
 C31B(H31D,H31E,H31F), C32A(H32A,H32B,H32C), C32B(H32D,H32E,H32F), C41A(H41A,
 H41B,H41C), C41B(H41D,H41E,H41F), C2M(H2MA,H2MB,H2MC)
5.c Secondary CH2 refined with riding coordinates:
 C7A(H7AA,H7AB), C7B(H7BA,H7BB), C8A(H8AA,H8AB), C8B(H8BA,H8BB), C9A(H9AA,
 H9AB), C9B(H9BA,H9BB), C10A(H10A,H10B), C10B(H10C,H10D)
5.d Me refined with riding coordinates:
 C3M(H3MA,H3MB,H3MC)
5.e Idealised tetrahedral OH refined as rotating group:
 O3M(H3M)
;
_olex2_submission_special_instructions 'No special instructions were received'

loop_
_space_group_symop_operation_xyz
'x, y, z'
'-x+1/2, y+1/2, -z+1/2'
'-x, -y, -z'
'x-1/2, -y-1/2, z-1/2'

loop_
_atom_site_label
_atom_site_type_symbol
_atom_site_fract_x
_atom_site_fract_y
_atom_site_fract_z
_atom_site_U_iso_or_equiv
_atom_site_adp_type
_atom_site_occupancy
_atom_site_site_symmetry_order
_atom_site_calc_flag
_atom_site_refinement_flags_posn
_atom_site_refinement_flags_occupancy
_atom_site_disorder_assembly
_atom_site_disorder_group
Ni1 Ni 0.36117(2) 0.17707(2) 0.19692(2) 0.01474(9) Uani 1 1 d D . . .
Ni2 Ni 0.41624(3) 0.04440(2) 0.22078(2) 0.01817(9) Uani 1 1 d D . . .
O1A O 0.31946(12) 0.09176(8) 0.14815(9) 0.0163(4) Uani 1 1 d . . . .
O1B O 0.49640(13) 0.12761(8) 0.20613(9) 0.0192(4) Uani 1 1 d . . . .
O2A O 0.18295(13) -0.00060(8) 0.11620(9) 0.0199(4) Uani 1 1 d . . . .
O2B O 0.62624(13) 0.21464(9) 0.26219(10) 0.0235(4) Uani 1 1 d . . . .
O3A O 0.42297(12) 0.25210(8) 0.26511(9) 0.0179(4) Uani 1 1 d . . . .
H3A H 0.4852 0.2470 0.2825 0.027 Uiso 1 1 d DR . . .
O3B O 0.30381(14) -0.02746(8) 0.23470(9) 0.0239(4) Uani 1 1 d . . . .
H3B H 0.2460 -0.0249 0.2105 0.036 Uiso 1 1 d DR . . .
O4A O 0.50682(13) 0.23941(9) 0.39545(9) 0.0250(4) Uani 1 1 d . . . .
O4B O 0.11343(15) -0.01702(10) 0.27122(10) 0.0343(5) Uani 1 1 d . . . .
N1A N 0.37915(15) 0.22857(10) 0.10237(11) 0.0177(5) Uani 1 1 d . . . .
N1B N 0.49983(16) -0.01229(10) 0.15159(12) 0.0230(5) Uani 1 1 d . . . .
N1N N 0.34281(16) 0.11318(10) 0.28429(12) 0.0185(5) Uani 1 1 d . . . .
N2A N 0.22095(15) 0.22223(10) 0.19639(11) 0.0164(5) Uani 1 1 d . . . .
N2B N 0.50538(17) 0.00162(10) 0.30115(12) 0.0251(5) Uani 1 1 d . . . .
N2N N 0.30142(17) 0.11256(10) 0.33880(13) 0.0204(5) Uani 1 1 d . . . .
N3N N 0.2613(2) 0.11225(11) 0.39231(13) 0.0321(6) Uani 1 1 d . . . .
C1A C 0.28339(18) 0.08837(12) 0.08132(13) 0.0154(5) Uani 1 1 d . . . .
C1B C 0.58931(19) 0.12761(12) 0.18252(14) 0.0181(6) Uani 1 1 d . . . .
C2A C 0.20847(18) 0.04198(12) 0.06240(13) 0.0159(5) Uani 1 1 d . . . .
C2B C 0.6619(2) 0.17139(12) 0.21212(14) 0.0196(6) Uani 1 1 d . . . .
C3A C 0.16325(18) 0.04115(12) -0.00511(13) 0.0175(6) Uani 1 1 d . . . .
H3AA H 0.1112 0.0104 -0.0161 0.021 Uiso 1 1 d R . . .
C3B C 0.7601(2) 0.16919(12) 0.19347(14) 0.0212(6) Uani 1 1 d . . . .
H3BA H 0.8074 0.1989 0.2149 0.025 Uiso 1 1 d R . . .
C4A C 0.19354(19) 0.08515(12) -0.05732(13) 0.0173(6) Uani 1 1 d . . . .
C4B C 0.7911(2) 0.12350(13) 0.14288(15) 0.0220(6) Uani 1 1 d . . . .
C5A C 0.26932(18) 0.12927(12) -0.03946(13) 0.0182(6) Uani 1 1 d . . . .
H5A H 0.2912 0.1590 -0.0745 0.022 Uiso 1 1 d R . . .
C5B C 0.7200(2) 0.08055(12) 0.11382(14) 0.0205(6) Uani 1 1 d . . . .
H5B H 0.7399 0.0491 0.0798 0.025 Uiso 1 1 d R . . .
C6A C 0.31481(18) 0.13160(12) 0.02827(13) 0.0164(6) Uani 1 1 d . . . .
C6B C 0.62068(19) 0.08154(12) 0.13251(14) 0.0182(6) Uani 1 1 d . . . .
C7A C 0.39860(19) 0.18009(12) 0.04477(13) 0.0185(6) Uani 1 1 d . . . .
H7AA H 0.4598 0.1548 0.0584 0.022 Uiso 1 1 calc R . . .
H7AB H 0.4120 0.2050 0.0011 0.022 Uiso 1 1 calc R . . .
C7B C 0.5472(2) 0.03228(12) 0.10007(14) 0.0219(6) Uani 1 1 d . . . .
H7BA H 0.4938 0.0569 0.0735 0.026 Uiso 1 1 calc R . . .
H7BB H 0.5822 0.0048 0.0656 0.026 Uiso 1 1 calc R . . .
C8A C 0.28643(19) 0.26715(12) 0.08615(14) 0.0221(6) Uani 1 1 d . . . .
H8AA H 0.2737 0.2689 0.0342 0.027 Uiso 1 1 calc R . . .
H8AB H 0.2960 0.3131 0.1034 0.027 Uiso 1 1 calc R . . .
C8B C 0.5776(2) -0.04899(13) 0.19570(15) 0.0298(7) Uani 1 1 d . . . .
H8BA H 0.6398 -0.0519 0.1695 0.036 Uiso 1 1 calc R . . .
H8BB H 0.5539 -0.0946 0.2041 0.036 Uiso 1 1 calc R . . .
C9A C 0.19662(19) 0.23726(13) 0.12011(13) 0.0203(6) Uani 1 1 d . . . .
H9AA H 0.1398 0.2686 0.1162 0.024 Uiso 1 1 calc R . . .
H9AB H 0.1766 0.1961 0.0950 0.024 Uiso 1 1 calc R . . .
C9B C 0.5996(2) -0.01516(14) 0.26624(16) 0.0298(7) Uani 1 1 d . . . .
H9BA H 0.6407 -0.0447 0.2974 0.036 Uiso 1 1 calc R . . .
H9BB H 0.6384 0.0258 0.2587 0.036 Uiso 1 1 calc R . . .
C10A C 0.22223(19) 0.28520(12) 0.23802(14) 0.0192(6) Uani 1 1 d . . . .
H10A H 0.1531 0.3022 0.2400 0.023 Uiso 1 1 calc R . . .
H10B H 0.2621 0.3186 0.2134 0.023 Uiso 1 1 calc R . . .
C10B C 0.4616(2) -0.06072(13) 0.32950(16) 0.0303(7) Uani 1 1 d . . . .
H10C H 0.5048 -0.0766 0.3698 0.036 Uiso 1 1 calc R . . .
H10D H 0.4615 -0.0951 0.2922 0.036 Uiso 1 1 calc R . . .
C11A C 0.26506(19) 0.27666(11) 0.31195(14) 0.0172(6) Uani 1 1 d . . . .
C11B C 0.3571(2) -0.05260(12) 0.35366(15) 0.0268(7) Uani 1 1 d . . . .
C12A C 0.20642(19) 0.28227(12) 0.37092(14) 0.0207(6) Uani 1 1 d . . . .
H12A H 0.1373 0.2921 0.3637 0.025 Uiso 1 1 d R . . .
C12B C 0.3335(3) -0.06303(12) 0.42381(16) 0.0310(7) Uani 1 1 d . . . .
H12B H 0.3857 -0.0729 0.4579 0.037 Uiso 1 1 d R . . .
C13A C 0.2449(2) 0.27407(12) 0.43904(15) 0.0225(6) Uani 1 1 d . . . .
C13B C 0.2358(3) -0.05951(13) 0.44514(16) 0.0332(8) Uani 1 1 d . . . .
C14A C 0.3469(2) 0.26104(12) 0.44975(15) 0.0219(6) Uani 1 1 d . . . .
H14A H 0.3755 0.2568 0.4964 0.026 Uiso 1 1 d R . . .
C14B C 0.1600(2) -0.04429(13) 0.39538(15) 0.0314(7) Uani 1 1 d . . . .
H14B H 0.0929 -0.0415 0.4094 0.038 Uiso 1 1 d R . . .
C15A C 0.40635(19) 0.25459(12) 0.39210(14) 0.0184(6) Uani 1 1 d . . . .
C15B C 0.1815(2) -0.03301(13) 0.32541(15) 0.0283(7) Uani 1 1 d . . . .
C16A C 0.36539(19) 0.26194(11) 0.32404(14) 0.0162(6) Uani 1 1 d D . . .
C16B C 0.2798(2) -0.03773(12) 0.30497(14) 0.0242(7) Uani 1 1 d D . . .
C17A C 0.1444(2) 0.08300(14) -0.13064(14) 0.0265(7) Uani 1 1 d . . . .
H17A H 0.1276 0.0372 -0.1431 0.040 Uiso 1 1 d GR . . .
H17B H 0.1905 0.1008 -0.1648 0.040 Uiso 1 1 d GR . . .
H17C H 0.0833 0.1097 -0.1318 0.040 Uiso 1 1 d GR . . .
C17B C 0.8987(2) 0.12214(13) 0.12156(15) 0.0268(7) Uani 1 1 d . . . .
H17D H 0.9212 0.1674 0.1124 0.040 Uiso 1 1 d GR . . .
H17E H 0.9039 0.0954 0.0786 0.040 Uiso 1 1 d GR . . .
H17F H 0.9407 0.1027 0.1599 0.040 Uiso 1 1 d GR . . .
C18A C 0.1775(2) 0.27544(15) 0.50116(15) 0.0345(7) Uani 1 1 d . . . .
H18A H 0.1198 0.3040 0.4899 0.052 Uiso 1 1 d GR . . .
H18B H 0.2147 0.2927 0.5430 0.052 Uiso 1 1 d GR . . .
H18C H 0.1542 0.2305 0.5109 0.052 Uiso 1 1 d GR . . .
C18B C 0.2124(3) -0.07095(16) 0.52138(16) 0.0433(9) Uani 1 1 d . . . .
H18D H 0.2522 -0.1081 0.5403 0.065 Uiso 1 1 d GR . . .
H18E H 0.1411 -0.0811 0.5244 0.065 Uiso 1 1 d GR . . .
H18F H 0.2284 -0.0310 0.5490 0.065 Uiso 1 1 d GR . . .
C21A C 0.1286(2) -0.05888(13) 0.09595(15) 0.0295(7) Uani 1 1 d . . . .
H21A H 0.1647 -0.0829 0.0600 0.044 Uiso 1 1 d GR . . .
H21B H 0.0622 -0.0465 0.0765 0.044 Uiso 1 1 d GR . . .
H21C H 0.1216 -0.0873 0.1375 0.044 Uiso 1 1 d GR . . .
C21B C 0.7012(2) 0.24575(14) 0.30769(16) 0.0315(7) Uani 1 1 d . . . .
H21D H 0.7434 0.2740 0.2794 0.047 Uiso 1 1 d GR . . .
H21E H 0.7424 0.2117 0.3316 0.047 Uiso 1 1 d GR . . .
H21F H 0.6687 0.2727 0.3432 0.047 Uiso 1 1 d GR . . .
C31A C 0.46598(19) 0.27415(13) 0.10746(14) 0.0236(6) Uani 1 1 d . . . .
H31A H 0.4582 0.3048 0.1470 0.035 Uiso 1 1 d GR . . .
H31B H 0.4695 0.2992 0.0633 0.035 Uiso 1 1 d GR . . .
H31C H 0.5276 0.2486 0.1155 0.035 Uiso 1 1 d GR . . .
C31B C 0.4374(2) -0.06016(13) 0.10955(16) 0.0302(7) Uani 1 1 d . . . .
H31D H 0.3996 -0.0877 0.1416 0.045 Uiso 1 1 d GR . . .
H31E H 0.4805 -0.0884 0.0818 0.045 Uiso 1 1 d GR . . .
H31F H 0.3909 -0.0360 0.0775 0.045 Uiso 1 1 d GR . . .
C32A C 0.14280(18) 0.17844(12) 0.22317(14) 0.0204(6) Uani 1 1 d . . . .
H32A H 0.1460 0.1353 0.1998 0.031 Uiso 1 1 d GR . . .
H32B H 0.0769 0.1982 0.2131 0.031 Uiso 1 1 d GR . . .
H32C H 0.1537 0.1727 0.2744 0.031 Uiso 1 1 d GR . . .
C32B C 0.5290(2) 0.04675(14) 0.36095(16) 0.0307(7) Uani 1 1 d . . . .
H32D H 0.5530 0.0890 0.3428 0.046 Uiso 1 1 d GR . . .
H32E H 0.5809 0.0269 0.3923 0.046 Uiso 1 1 d GR . . .
H32F H 0.4687 0.0544 0.3874 0.046 Uiso 1 1 d GR . . .
C41A C 0.5522(2) 0.2273(2) 0.46318(16) 0.0476(9) Uani 1 1 d . . . .
H41A H 0.6222 0.2147 0.4583 0.071 Uiso 1 1 d GR . . .
H41B H 0.5168 0.1914 0.4862 0.071 Uiso 1 1 d GR . . .
H41C H 0.5490 0.2675 0.4920 0.071 Uiso 1 1 d GR . . .
C41B C 0.0158(2) 0.0026(2) 0.29156(18) 0.0537(10) Uani 1 1 d . . . .
H41D H -0.0249 0.0148 0.2493 0.080 Uiso 1 1 d GR . . .
H41E H 0.0215 0.0405 0.3237 0.080 Uiso 1 1 d GR . . .
H41F H -0.0159 -0.0344 0.3155 0.080 Uiso 1 1 d GR . . .
O1M O 0.43630(18) 0.24358(15) -0.12098(13) 0.0625(8) Uani 1 1 d . . . .
H1M H 0.4368 0.2337 -0.1641 0.094 Uiso 1 1 d R . C .
O2W_a O 0.5422(5) 0.4420(4) 0.0213(4) 0.089(2) Uani 0.5 1 d . P A 1
C3M_b C 0.5647(13) 0.3968(7) -0.0198(7) 0.071(4) Uiso 0.33 1 d D P B 2
H3MA_b H 0.5693 0.4442 -0.0298 0.106 Uiso 0.33 1 calc R P B 2
H3MB_b H 0.6254 0.3823 0.0066 0.106 Uiso 0.33 1 calc R P B 2
H3MC_b H 0.5064 0.3883 0.0084 0.106 Uiso 0.33 1 calc R P B 2
C1M_a C 0.4596(5) 0.3063(3) -0.1204(3) 0.0633(17) Uani 0.67 1 d . P C 1
H1MA_a H 0.4627 0.3224 -0.1691 0.095 Uiso 0.67 1 d R P C 1
H1MB_a H 0.5249 0.3124 -0.0956 0.095 Uiso 0.67 1 d R P C 1
H1MC_a H 0.4088 0.3312 -0.0958 0.095 Uiso 0.67 1 d R P C 1
O3M_b O 0.5551(5) 0.3629(3) -0.0816(4) 0.0458(18) Uiso 0.33 1 d D P B 2
H3M_b H 0.6058 0.3693 -0.1053 0.069 Uiso 0.33 1 calc GR P B 2
O2M O 0.6785(3) 0.41600(17) 0.11720(16) 0.1152(14) Uani 1 1 d . . . .
H2M H 0.6251 0.4037 0.0962 0.173 Uiso 1 1 d R . . .
N4N N 0.94022(19) 0.29429(12) 0.23686(15) 0.0363(6) Uani 1 1 d . . . .
N5N N 0.93248(19) 0.29632(12) 0.17460(17) 0.0358(6) Uani 1 1 d . . . .
N6N N 0.9340(2) 0.29563(12) 0.11206(14) 0.0374(7) Uani 1 1 d . . . .
C2M C 0.6832(3) 0.3623(2) 0.1652(2) 0.0739(13) Uani 1 1 d . . . .
H2MA H 0.6804 0.3207 0.1386 0.111 Uiso 1 1 d GR . . .
H2MB H 0.6261 0.3648 0.1959 0.111 Uiso 1 1 d GR . . .
H2MC H 0.7456 0.3641 0.1943 0.111 Uiso 1 1 d GR . . .
O1W O 0.8395(2) 0.40331(12) 0.03856(12) 0.0627(7) Uani 1 1 d . . . .
H1WA H 0.7800 0.4037 0.0509 0.094 Uiso 1 1 d R . . .
H1WB H 0.8734 0.3721 0.0565 0.094 Uiso 1 1 d R . . .
O3W_c O 0.568(2) 0.4238(12) -0.0149(13) 0.071(4) Uiso 0.17 1 d . P D 3

loop_
_atom_site_aniso_label
_atom_site_aniso_U_11
_atom_site_aniso_U_22
_atom_site_aniso_U_33
_atom_site_aniso_U_23
_atom_site_aniso_U_13
_atom_site_aniso_U_12
Ni1 0.01661(18) 0.00989(16) 0.01721(19) -0.00025(13) -0.00513(13) 0.00016(13)
Ni2 0.0235(2) 0.00970(16) 0.0207(2) -0.00116(14) -0.00666(15) 0.00110(14)
O1A 0.0216(10) 0.0116(8) 0.0153(10) -0.0014(7) -0.0052(8) -0.0035(7)
O1B 0.0167(10) 0.0138(9) 0.0267(11) -0.0031(8) -0.0047(8) 0.0010(7)
O2A 0.0255(11) 0.0141(9) 0.0195(10) -0.0001(8) -0.0047(8) -0.0077(8)
O2B 0.0199(10) 0.0217(10) 0.0285(11) -0.0134(8) -0.0044(8) -0.0014(8)
O3A 0.0158(10) 0.0169(9) 0.0204(10) -0.0026(7) -0.0056(8) 0.0004(7)
O3B 0.0341(12) 0.0162(10) 0.0205(11) 0.0015(8) -0.0096(9) -0.0049(8)
O4A 0.0182(10) 0.0353(11) 0.0207(11) -0.0023(9) -0.0080(8) 0.0037(8)
O4B 0.0349(13) 0.0394(12) 0.0280(12) 0.0074(10) -0.0054(10) -0.0089(10)
N1A 0.0206(12) 0.0135(11) 0.0183(12) 0.0008(9) -0.0059(10) -0.0022(9)
N1B 0.0252(13) 0.0112(11) 0.0320(14) -0.0030(10) -0.0051(11) -0.0007(9)
N1N 0.0241(13) 0.0140(11) 0.0168(13) 0.0015(9) -0.0038(10) 0.0019(9)
N2A 0.0184(12) 0.0141(11) 0.0162(12) -0.0001(9) -0.0061(9) 0.0004(9)
N2B 0.0300(14) 0.0151(11) 0.0294(14) -0.0006(10) -0.0097(11) 0.0041(10)
N2N 0.0266(14) 0.0115(11) 0.0222(15) -0.0004(9) -0.0076(11) 0.0006(9)
N3N 0.0506(18) 0.0200(13) 0.0264(15) -0.0008(11) 0.0089(13) 0.0006(11)
C1A 0.0168(14) 0.0135(12) 0.0157(14) -0.0015(10) -0.0016(11) 0.0020(10)
C1B 0.0188(15) 0.0136(13) 0.0214(15) 0.0008(11) -0.0051(12) 0.0012(11)
C2A 0.0169(14) 0.0142(12) 0.0163(14) -0.0009(11) -0.0013(11) 0.0007(10)
C2B 0.0232(15) 0.0125(13) 0.0227(16) -0.0018(11) -0.0032(12) 0.0019(11)
C3A 0.0143(14) 0.0153(13) 0.0227(15) -0.0049(11) -0.0038(11) 0.0002(10)
C3B 0.0199(15) 0.0153(13) 0.0275(16) -0.0025(11) -0.0069(12) -0.0034(11)
C4A 0.0197(14) 0.0179(13) 0.0141(14) -0.0019(11) -0.0035(11) 0.0023(11)
C4B 0.0224(15) 0.0180(14) 0.0254(16) 0.0007(12) -0.0022(12) 0.0009(11)
C5A 0.0221(15) 0.0154(13) 0.0169(15) 0.0009(11) -0.0001(11) 0.0027(11)
C5B 0.0270(16) 0.0147(13) 0.0197(15) -0.0026(11) -0.0021(12) 0.0011(11)
C6A 0.0161(14) 0.0133(12) 0.0195(15) -0.0005(11) -0.0027(11) 0.0015(10)
C6B 0.0201(15) 0.0136(13) 0.0205(15) -0.0015(11) -0.0053(11) 0.0017(10)
C7A 0.0195(14) 0.0158(13) 0.0200(15) 0.0006(11) -0.0029(11) -0.0029(11)
C7B 0.0243(16) 0.0161(14) 0.0250(16) -0.0052(11) -0.0021(12) 0.0025(11)
C8A 0.0300(17) 0.0144(13) 0.0214(16) 0.0029(11) -0.0054(12) 0.0032(11)
C8B 0.0379(19) 0.0158(14) 0.0353(19) 0.0022(13) -0.0018(14) 0.0075(13)
C9A 0.0223(15) 0.0178(13) 0.0199(15) 0.0008(11) -0.0106(12) 0.0016(11)
C9B 0.0286(17) 0.0213(15) 0.0389(19) 0.0055(13) -0.0074(14) 0.0103(12)
C10A 0.0182(14) 0.0106(12) 0.0281(16) -0.0009(11) -0.0063(12) 0.0032(10)
C10B 0.048(2) 0.0135(14) 0.0282(18) 0.0037(12) -0.0114(15) 0.0059(13)
C11A 0.0195(14) 0.0084(12) 0.0232(16) -0.0022(10) -0.0058(12) 0.0015(10)
C11B 0.0436(19) 0.0071(13) 0.0287(18) -0.0007(11) -0.0100(14) -0.0025(12)
C12A 0.0188(15) 0.0133(13) 0.0297(17) -0.0058(11) -0.0037(12) 0.0022(11)
C12B 0.051(2) 0.0119(14) 0.0283(18) 0.0046(12) -0.0135(15) -0.0045(13)
C13A 0.0257(16) 0.0147(13) 0.0269(17) -0.0040(12) 0.0011(13) 0.0010(11)
C13B 0.056(2) 0.0160(14) 0.0262(18) 0.0022(12) -0.0092(16) -0.0143(14)
C14A 0.0270(16) 0.0154(13) 0.0224(16) -0.0020(11) -0.0084(13) -0.0009(11)
C14B 0.045(2) 0.0224(15) 0.0267(18) 0.0017(13) -0.0038(14) -0.0145(14)
C15A 0.0185(15) 0.0119(13) 0.0244(16) -0.0027(11) -0.0051(12) 0.0007(10)
C15B 0.042(2) 0.0172(14) 0.0250(17) 0.0015(12) -0.0107(14) -0.0105(13)
C16A 0.0201(15) 0.0087(12) 0.0197(15) -0.0023(10) -0.0003(12) 0.0009(10)
C16B 0.0435(19) 0.0091(13) 0.0195(16) 0.0008(11) -0.0049(13) -0.0063(12)
C17A 0.0292(17) 0.0268(15) 0.0228(16) 0.0035(12) -0.0054(13) -0.0025(12)
C17B 0.0242(16) 0.0203(14) 0.0360(18) -0.0045(13) 0.0023(13) -0.0018(12)
C18A 0.0329(18) 0.0409(18) 0.0295(18) -0.0101(15) -0.0014(14) 0.0038(15)
C18B 0.060(2) 0.0389(19) 0.030(2) 0.0093(15) -0.0105(17) -0.0184(17)
C21A 0.0342(18) 0.0242(16) 0.0292(18) 0.0060(12) -0.0106(14) -0.0155(13)
C21B 0.0264(17) 0.0340(17) 0.0338(19) -0.0160(14) -0.0019(14) -0.0068(13)
C31A 0.0268(16) 0.0190(14) 0.0246(16) 0.0020(12) -0.0033(12) -0.0077(12)
C31B 0.0369(18) 0.0178(14) 0.0359(19) -0.0116(12) 0.0012(14) -0.0062(12)
C32A 0.0160(14) 0.0161(13) 0.0286(16) -0.0003(12) -0.0058(12) 0.0002(11)
C32B 0.0344(18) 0.0199(14) 0.0360(18) -0.0022(13) -0.0175(14) 0.0048(13)
C41A 0.0276(19) 0.086(3) 0.0281(19) 0.0054(18) -0.0109(15) 0.0158(18)
C41B 0.038(2) 0.081(3) 0.041(2) 0.013(2) -0.0071(17) -0.009(2)
O1M 0.0474(16) 0.089(2) 0.0512(17) 0.0249(15) -0.0007(13) -0.0123(15)
O2W_a 0.053(4) 0.115(6) 0.099(6) 0.034(5) -0.003(4) -0.030(4)
C1M_a 0.069(4) 0.065(4) 0.057(4) -0.019(3) 0.014(3) 0.016(3)
O2M 0.176(4) 0.100(3) 0.070(2) 0.029(2) 0.016(2) 0.075(3)
N4N 0.0387(16) 0.0285(14) 0.0413(18) 0.0012(13) -0.0035(13) -0.0085(12)
N5N 0.0377(16) 0.0223(13) 0.047(2) -0.0079(13) 0.0042(15) -0.0120(11)
N6N 0.0550(18) 0.0290(14) 0.0279(16) -0.0062(12) -0.0008(14) -0.0092(13)
C2M 0.086(3) 0.061(3) 0.073(3) -0.003(2) -0.010(3) -0.008(2)
O1W 0.091(2) 0.0433(15) 0.0514(17) 0.0001(12) -0.0229(14) -0.0017(14)

loop_
_atom_type_symbol
_atom_type_description
_atom_type_scat_dispersion_real
_atom_type_scat_dispersion_imag
_atom_type_scat_source
C C 0.0030 0.0020 'International Tables Vol C Tables 4.2.6.8 and 6.1.1.4'
H H 0.0000 0.0000 'International Tables Vol C Tables 4.2.6.8 and 6.1.1.4'
N N 0.0060 0.0030 'International Tables Vol C Tables 4.2.6.8 and 6.1.1.4'
Ni Ni 0.3390 1.1120 'International Tables Vol C Tables 4.2.6.8 and 6.1.1.4'
O O 0.0110 0.0060 'International Tables Vol C Tables 4.2.6.8 and 6.1.1.4'

loop_
_geom_angle_atom_site_label_1
_geom_angle_atom_site_label_2
_geom_angle_atom_site_label_3
_geom_angle
O1A Ni1 Ni2 47.56(5)
O1A Ni1 O1B 81.33(7)
O1A Ni1 O3A 166.77(7)
O1A Ni1 N1A 94.29(7)
O1A Ni1 N1N 78.25(7)
O1A Ni1 N2A 98.08(7)
O1B Ni1 Ni2 45.85(5)
O1B Ni1 O3A 88.75(6)
O1B Ni1 N1A 100.32(8)
O1B Ni1 N1N 76.77(7)
O1B Ni1 N2A 174.51(8)
O3A Ni1 Ni2 119.28(5)
N1A Ni1 Ni2 124.92(6)
N1A Ni1 O3A 96.10(7)
N1A Ni1 N1N 172.28(8)
N1N Ni1 Ni2 48.13(6)
N1N Ni1 O3A 91.01(7)
N2A Ni1 Ni2 130.33(6)
N2A Ni1 O3A 90.95(7)
N2A Ni1 N1A 85.16(8)
N2A Ni1 N1N 97.76(8)
O1A Ni2 Ni1 45.87(4)
O1A Ni2 O3B 88.41(7)
O1A Ni2 N1B 100.01(8)
O1A Ni2 N1N 77.27(7)
O1B Ni2 Ni1 47.27(5)
O1B Ni2 O1A 81.11(7)
O1B Ni2 O3B 166.70(7)
O1B Ni2 N1B 93.90(8)
O1B Ni2 N1N 78.05(7)
O1B Ni2 N2B 98.93(8)
O3B Ni2 Ni1 119.45(5)
N1B Ni2 Ni1 124.33(6)
N1B Ni2 O3B 95.99(8)
N1B Ni2 N1N 171.78(8)
N1N Ni2 Ni1 48.47(6)
N1N Ni2 O3B 91.70(8)
N2B Ni2 Ni1 130.69(6)
N2B Ni2 O1A 174.37(8)
N2B Ni2 O3B 90.69(8)
N2B Ni2 N1B 85.61(9)
N2B Ni2 N1N 97.20(8)
Ni1 O1A Ni2 86.57(6)
C1A O1A Ni1 123.82(15)
C1A O1A Ni2 142.23(15)
Ni2 O1B Ni1 86.88(7)
C1B O1B Ni1 142.54(15)
C1B O1B Ni2 123.51(14)
C2A O2A C21A 117.05(19)
C2B O2B C21B 115.6(2)
C16A O3A Ni1 111.72(14)
C16B O3B Ni2 114.53(15)
C15A O4A C41A 117.4(2)
C15B O4B C41B 116.5(2)
C7A N1A Ni1 109.03(14)
C8A N1A Ni1 108.10(15)
C8A N1A C7A 111.36(19)
C31A N1A Ni1 111.91(15)
C31A N1A C7A 107.04(19)
C31A N1A C8A 109.42(19)
C7B N1B Ni2 109.34(15)
C7B N1B C8B 111.0(2)
C8B N1B Ni2 107.43(17)
C31B N1B Ni2 112.69(16)
C31B N1B C7B 106.9(2)
C31B N1B C8B 109.6(2)
Ni2 N1N Ni1 83.40(8)
N2N N1N Ni1 139.00(17)
N2N N1N Ni2 137.05(17)
C9A N2A Ni1 104.54(15)
C9A N2A C10A 109.34(18)
C10A N2A Ni1 112.35(15)
C32A N2A Ni1 112.76(15)
C32A N2A C9A 108.95(19)
C32A N2A C10A 108.75(19)
C9B N2B Ni2 103.97(16)
C9B N2B C10B 108.6(2)
C10B N2B Ni2 112.96(17)
C32B N2B Ni2 113.52(16)
C32B N2B C9B 108.9(2)
C32B N2B C10B 108.6(2)
N3N N2N N1N 179.6(3)
O1A C1A C2A 119.9(2)
O1A C1A C6A 122.4(2)
C2A C1A C6A 117.7(2)
O1B C1B C2B 120.0(2)
O1B C1B C6B 122.3(2)
C6B C1B C2B 117.5(2)
O2A C2A C1A 115.0(2)
O2A C2A C3A 123.7(2)
C3A C2A C1A 121.2(2)
O2B C2B C1B 114.4(2)
C3B C2B O2B 123.8(2)
C3B C2B C1B 121.8(2)
C2A C3A C4A 120.8(2)
C2B C3B C4B 120.6(2)
C3A C4A C17A 120.0(2)
C5A C4A C3A 118.0(2)
C5A C4A C17A 121.9(2)
C3B C4B C17B 120.4(2)
C5B C4B C3B 117.7(2)
C5B C4B C17B 121.9(2)
C4A C5A C6A 122.2(2)
C4B C5B C6B 122.6(2)
C1A C6A C7A 119.8(2)
C5A C6A C1A 120.1(2)
C5A C6A C7A 120.1(2)
C1B C6B C7B 120.1(2)
C5B C6B C1B 119.9(2)
C5B C6B C7B 120.0(2)
N1A C7A C6A 115.0(2)
N1B C7B C6B 114.9(2)
N1A C8A C9A 112.0(2)
N1B C8B C9B 111.7(2)
N2A C9A C8A 110.3(2)
N2B C9B C8B 110.9(2)
N2A C10A C11A 112.82(19)
N2B C10B C11B 113.7(2)
C12A C11A C10A 122.0(2)
C16A C11A C10A 120.5(2)
C16A C11A C12A 117.5(2)
C12B C11B C10B 121.8(3)
C16B C11B C10B 120.0(3)
C16B C11B C12B 118.1(3)
C13A C12A C11A 122.5(2)
C13B C12B C11B 121.7(3)
C12A C13A C14A 118.8(2)
C12A C13A C18A 120.9(3)
C14A C13A C18A 120.3(3)
C12B C13B C14B 119.0(3)
C12B C13B C18B 120.6(3)
C14B C13B C18B 120.4(3)
C15A C14A C13A 119.7(3)
C15B C14B C13B 120.5(3)
O4A C15A C14A 125.4(2)
O4A C15A C16A 114.4(2)
C14A C15A C16A 120.3(2)
O4B C15B C14B 126.1(3)
O4B C15B C16B 114.4(2)
C14B C15B C16B 119.5(3)
C11A C16A O3A 117.7(2)
C15A C16A O3A 121.1(2)
C15A C16A C11A 121.2(2)
C11B C16B O3B 117.9(3)
C11B C16B C15B 121.2(3)
C15B C16B O3B 120.9(3)
N4N N5N N6N 173.4(3)

loop_
_geom_bond_atom_site_label_1
_geom_bond_atom_site_label_2
_geom_bond_distance
Ni1 Ni2 2.8128(4)
Ni1 O1A 2.0226(16)
Ni1 O1B 2.0691(17)
Ni1 O3A 2.1340(16)
Ni1 N1A 2.092(2)
Ni1 N1N 2.120(2)
Ni1 N2A 2.087(2)
Ni2 O1A 2.0794(17)
Ni2 O1B 2.0212(17)
Ni2 O3B 2.1170(17)
Ni2 N1B 2.099(2)
Ni2 N1N 2.109(2)
Ni2 N2B 2.079(2)
O1A C1A 1.334(3)
O1B C1B 1.340(3)
O2A C2A 1.387(3)
O2A C21A 1.428(3)
O2B C2B 1.389(3)
O2B C21B 1.437(3)
O3A C16A 1.397(3)
O3B C16B 1.396(3)
O4A C15A 1.379(3)
O4A C41A 1.414(3)
O4B C15B 1.380(3)
O4B C41B 1.434(4)
N1A C7A 1.496(3)
N1A C8A 1.487(3)
N1A C31A 1.483(3)
N1B C7B 1.489(3)
N1B C8B 1.501(3)
N1B C31B 1.486(3)
N1N N2N 1.192(3)
N2A C9A 1.495(3)
N2A C10A 1.496(3)
N2A C32A 1.477(3)
N2B C9B 1.489(3)
N2B C10B 1.499(3)
N2B C32B 1.476(3)
N2N N3N 1.166(3)
C1A C2A 1.408(3)
C1A C6A 1.409(3)
C1B C2B 1.412(3)
C1B C6B 1.405(3)
C2A C3A 1.388(3)
C2B C3B 1.378(4)
C3A C4A 1.402(3)
C3B C4B 1.405(4)
C4A C5A 1.382(3)
C4A C17A 1.509(4)
C4B C5B 1.384(4)
C4B C17B 1.514(4)
C5A C6A 1.394(3)
C5B C6B 1.391(3)
C6A C7A 1.512(3)
C6B C7B 1.511(3)
C8A C9A 1.514(3)
C8B C9B 1.516(4)
C10A C11A 1.497(4)
C10B C11B 1.500(4)
C11A C12A 1.396(4)
C11A C16A 1.385(3)
C11B C12B 1.393(4)
C11B C16B 1.387(4)
C12A C13A 1.376(4)
C12B C13B 1.388(4)
C13A C14A 1.398(4)
C13A C18A 1.513(4)
C13B C14B 1.388(4)
C13B C18B 1.506(4)
C14A C15A 1.384(4)
C14B C15B 1.385(4)
C15A C16A 1.384(4)
C15B C16B 1.391(4)
O1M C1M_a 1.306(6)
C3M_b O3M_b 1.356(9)
O2M C2M 1.414(5)
N4N N5N 1.178(4)
N5N N6N 1.184(3)
